data_1549813
loop_
_publ_author_name
'Tao, Xin'
'Daniliuc, Constantin G.'
'Knitsch, Robert'
'Hansen, Michael Ryan'
'Eckert, Hellmut'
'L\"ubbesmeyer, Maximilian'
'Studer, Armido'
'Kehr, Gerald'
'Erker, Gerhard'

_publ_section_title
;
 The special role of B(C<sub>6</sub>F<sub>5</sub>)<sub>3</sub> in the
 single electron reduction of quinones by radicals.
;
_journal_issue 41
_journal_name_full 'Chemical science'
_journal_page_first 8011
_journal_page_last 8018
_journal_paper_doi 10.1039/c8sc03005g
_journal_volume 9
_journal_year 2018
_chemical_formula_sum 'C90 H68 B2 F30 Fe2 O2'
_chemical_formula_weight 1884.76
_space_group_crystal_system monoclinic
_space_group_IT_number 14
_space_group_name_Hall '-P 2yn'
_space_group_name_H-M_alt 'P 1 21/n 1'
_symmetry_space_group_name_Hall '-P 2yn'
_symmetry_space_group_name_H-M 'P 1 21/n 1'
_atom_sites_solution_hydrogens geom
_audit_update_record
;
2018-02-08 deposited with the CCDC.
2018-08-20 downloaded from the CCDC.
;
_cell_angle_alpha 90
_cell_angle_beta 116.473(2)
_cell_angle_gamma 90
_cell_formula_units_Z 4
_cell_length_a 26.8002(8)
_cell_length_b 12.9058(4)
_cell_length_c 27.8292(8)
_cell_measurement_reflns_used 7056
_cell_measurement_temperature 100.(2)
_cell_measurement_theta_max 56.5431
_cell_measurement_theta_min 3.6849
_cell_volume 8616.2(5)
_computing_cell_refinement 'SAINT V8.37A (Bruker AXS Inc., 2015)'
_computing_data_collection 'APEX3 v2016.1-0 (Bruker AXS Inc., 2016)'
_computing_data_reduction 'SAINT V8.37A (Bruker AXS Inc., 2015)'
_computing_molecular_graphics 'APEX3 v2016.1-0 (Bruker AXS Inc., 2016)'
_computing_publication_material 'APEX3 v2016.1-0 (Bruker AXS Inc., 2016)'
_computing_structure_refinement 'SHELXL-2014/7 (Sheldrick, 2014)'
_computing_structure_solution 'SHELXL-2014/7 (Sheldrick, 2014)'
_diffrn_ambient_temperature 100.(2)
_diffrn_detector_area_resol_mean 8.3333
_diffrn_measured_fraction_theta_full 0.999
_diffrn_measured_fraction_theta_max 0.999
_diffrn_measurement_device_type 'Kappa CCD APEXII'
_diffrn_measurement_method 'phi / omega scans'
_diffrn_radiation_monochromator graphite
_diffrn_radiation_type CuK\a
_diffrn_radiation_wavelength 1.54178
_diffrn_reflns_av_R_equivalents 0.2001
_diffrn_reflns_av_unetI/netI 0.1006
_diffrn_reflns_limit_h_max 31
_diffrn_reflns_limit_h_min -31
_diffrn_reflns_limit_k_max 15
_diffrn_reflns_limit_k_min -15
_diffrn_reflns_limit_l_max 32
_diffrn_reflns_limit_l_min -32
_diffrn_reflns_number 157095
_diffrn_reflns_theta_full 65.08
_diffrn_reflns_theta_max 65.08
_diffrn_reflns_theta_min 3.55
_diffrn_source 'fine-focus sealed tube'
_diffrn_source_type 'fine-focus sealed tube'
_exptl_absorpt_coefficient_mu 3.703
_exptl_absorpt_correction_T_max 0.90
_exptl_absorpt_correction_T_min 0.68
_exptl_absorpt_correction_type multi-scan
_exptl_absorpt_process_details
;
Bruker AXS (2014). SADABS, Version 2014/5, Bruker AXS Inc., Madison, Wisconsin,
USA.
;
_exptl_crystal_colour green
_exptl_crystal_density_diffrn 1.453
_exptl_crystal_density_method 'not measured'
_exptl_crystal_description plate
_exptl_crystal_F_000 3824
_exptl_crystal_size_max 0.180
_exptl_crystal_size_mid 0.160
_exptl_crystal_size_min 0.030
_refine_diff_density_max 0.469
_refine_diff_density_min -0.358
_refine_ls_extinction_coef 0.00081(5)
_refine_ls_extinction_method 'SHELXL-2014/7 (Sheldrick 2014'
_refine_ls_goodness_of_fit_ref 1.018
_refine_ls_hydrogen_treatment constr
_refine_ls_matrix_type full
_refine_ls_number_parameters 1197
_refine_ls_number_reflns 14672
_refine_ls_number_restraints 145
_refine_ls_restrained_S_all 1.024
_refine_ls_R_factor_all 0.1055
_refine_ls_R_factor_gt 0.0599
_refine_ls_shift/su_max 0.001
_refine_ls_shift/su_mean 0.000
_refine_ls_structure_factor_coef Fsqd
_refine_ls_weighting_details 'w=1/[\s^2^(Fo^2^)+(0.0655P)^2^+4.0713P] where P=(Fo^2^+2Fc^2^)/3'
_refine_ls_weighting_scheme calc
_refine_ls_wR_factor_gt 0.1381
_refine_ls_wR_factor_ref 0.1646
_reflns_number_gt 9269
_reflns_number_total 14672
_reflns_threshold_expression 'I > 2\s(I)'
_cod_data_source_file c8sc03005g2.cif
_cod_data_source_block erk8998
_cod_depositor_comments 'Adding full bibliography for 1549806--1549816.cif.'
_cod_database_code 1549813

loop_
_space_group_symop_operation_xyz
'x, y, z'
'-x+1/2, y+1/2, -z+1/2'
'-x, -y, -z'
'x-1/2, -y-1/2, z-1/2'

loop_
_atom_site_type_symbol
_atom_site_label
_atom_site_fract_x
_atom_site_fract_y
_atom_site_fract_z
_atom_site_U_iso_or_equiv
_atom_site_adp_type
_atom_site_calc_flag
_atom_site_refinement_flags_adp
_atom_site_refinement_flags_occupancy
_atom_site_refinement_flags_posn
_atom_site_occupancy
_atom_site_disorder_assembly
_atom_site_disorder_group
Fe Fe1 0.72792(3) 0.38650(5) 0.62499(3) 0.03461(19) Uani d . . . 1.0 . .
Fe Fe2 0.68432(3) 0.32299(6) 0.05846(3) 0.0412(2) Uani d . . . 1.0 . .
O O2 0.53579(12) 0.3768(2) 0.26573(11) 0.0340(7) Uani d . . . 1.0 . .
O O1 0.49720(12) 0.2046(2) 0.29972(11) 0.0322(7) Uani d . . . 1.0 . .
B B1 0.5429(2) 0.1255(4) 0.3198(2) 0.0342(11) Uani d . . . 1.0 . .
B B2 0.5093(2) 0.4317(4) 0.2136(2) 0.0356(12) Uani d . . . 1.0 . .
C C1 0.78256(19) 0.3650(4) 0.70728(18) 0.0376(11) Uani d . . . 1.0 . .
C C2 0.7757(2) 0.4721(4) 0.69515(18) 0.0389(11) Uani d . . . 1.0 . .
C C3 0.7175(2) 0.4963(4) 0.67499(18) 0.0422(11) Uani d . . . 1.0 . .
C C4 0.6885(2) 0.4026(4) 0.67463(18) 0.0416(11) Uani d . . . 1.0 . .
C C5 0.7291(2) 0.3216(4) 0.69471(18) 0.0409(11) Uani d . . . 1.0 . .
C C6 0.8366(2) 0.3068(4) 0.73051(19) 0.0413(11) Uani d . . . 1.0 . .
H H6A 0.8607 0.3334 0.7153 0.062 Uiso calc U . R 1.0 . .
H H6B 0.8293 0.233 0.7219 0.062 Uiso calc U . R 1.0 . .
H H6C 0.8551 0.3157 0.7696 0.062 Uiso calc U . R 1.0 . .
C C7 0.8215(2) 0.5466(4) 0.7024(2) 0.0482(13) Uani d . . . 1.0 . .
H H7A 0.8387 0.5724 0.7394 0.072 Uiso calc U . R 1.0 . .
H H7B 0.806 0.6048 0.6775 0.072 Uiso calc U . R 1.0 . .
H H7C 0.8497 0.5111 0.695 0.072 Uiso calc U . R 1.0 . .
C C8 0.6908(2) 0.6001(4) 0.6595(2) 0.0514(13) Uani d . . . 1.0 . .
H H8A 0.6862 0.6299 0.6897 0.077 Uiso calc U . R 1.0 . .
H H8B 0.6542 0.5929 0.6285 0.077 Uiso calc U . R 1.0 . .
H H8C 0.7144 0.6457 0.6502 0.077 Uiso calc U . R 1.0 . .
C C9 0.6272(2) 0.3926(4) 0.6572(2) 0.0490(13) Uani d . . . 1.0 . .
H H9A 0.615 0.3222 0.6439 0.074 Uiso calc U . R 1.0 . .
H H9B 0.607 0.4426 0.6285 0.074 Uiso calc U . R 1.0 . .
H H9C 0.6193 0.4065 0.6878 0.074 Uiso calc U . R 1.0 . .
C C10 0.7168(2) 0.2112(4) 0.7017(2) 0.0476(12) Uani d . . . 1.0 . .
H H10A 0.7185 0.202 0.7373 0.071 Uiso calc U . R 1.0 . .
H H10B 0.7445 0.1661 0.6982 0.071 Uiso calc U . R 1.0 . .
H H10C 0.6795 0.193 0.6741 0.071 Uiso calc U . R 1.0 . .
C C11 0.7649(2) 0.3877(4) 0.57309(18) 0.0420(11) Uani d . . . 1.0 . .
C C12 0.7474(2) 0.2845(4) 0.57746(18) 0.0392(11) Uani d . . . 1.0 . .
C C13 0.6881(2) 0.2850(4) 0.55898(18) 0.0387(11) Uani d . . . 1.0 . .
C C14 0.66955(19) 0.3890(4) 0.54352(17) 0.0380(11) Uani d . . . 1.0 . .
C C15 0.7166(2) 0.4519(4) 0.55242(19) 0.0413(11) Uani d . . . 1.0 . .
C C16 0.8220(2) 0.4219(5) 0.5851(2) 0.0554(14) Uani d . . . 1.0 . .
H H16A 0.8278 0.4145 0.5529 0.083 Uiso calc U . R 1.0 . .
H H16B 0.8492 0.3792 0.6141 0.083 Uiso calc U . R 1.0 . .
H H16C 0.8268 0.4947 0.5963 0.083 Uiso calc U . R 1.0 . .
C C17 0.7843(2) 0.1912(4) 0.5958(2) 0.0545(14) Uani d . . . 1.0 . .
H H17A 0.7844 0.156 0.5646 0.082 Uiso calc U . R 1.0 . .
H H17B 0.7704 0.1438 0.6145 0.082 Uiso calc U . R 1.0 . .
H H17C 0.8224 0.2127 0.6202 0.082 Uiso calc U . R 1.0 . .
C C18 0.6524(3) 0.1938(4) 0.5545(2) 0.0581(15) Uani d . . . 1.0 . .
H H18A 0.6223 0.2145 0.5633 0.087 Uiso calc U . R 1.0 . .
H H18B 0.675 0.1398 0.5795 0.087 Uiso calc U . R 1.0 . .
H H18C 0.6365 0.1669 0.5177 0.087 Uiso calc U . R 1.0 . .
C C19 0.6102(2) 0.4228(5) 0.5190(2) 0.0549(14) Uani d . . . 1.0 . .
H H19A 0.6079 0.4934 0.5307 0.082 Uiso calc U . R 1.0 . .
H H19B 0.5887 0.3759 0.5302 0.082 Uiso calc U . R 1.0 . .
H H19C 0.595 0.4214 0.4798 0.082 Uiso calc U . R 1.0 . .
C C20 0.7142(3) 0.5648(4) 0.5380(2) 0.0584(15) Uani d . . . 1.0 . .
H H20A 0.7048 0.5714 0.4998 0.088 Uiso calc U . R 1.0 . .
H H20B 0.7505 0.597 0.5596 0.088 Uiso calc U . R 1.0 . .
H H20C 0.6857 0.5996 0.5452 0.088 Uiso calc U . R 1.0 . .
C C21 0.7354(2) 0.1957(4) 0.0636(2) 0.0508(13) Uani d . . D 1.0 . .
C C22 0.6787(3) 0.1686(4) 0.0335(3) 0.0637(16) Uani d . . D 1.0 . .
C C23 0.6551(2) 0.2339(5) -0.0121(3) 0.0690(18) Uani d . . D 1.0 . .
C C24 0.6966(3) 0.3027(4) -0.0103(2) 0.0563(15) Uani d . . D 1.0 . .
C C25 0.7465(2) 0.2794(4) 0.0371(2) 0.0459(12) Uani d . . D 1.0 . .
C C26 0.7749(8) 0.1488(17) 0.1170(6) 0.088(7) Uani d U P D 0.64(5) A 1
H H26A 0.8118 0.1809 0.1294 0.132 Uiso calc U P R 0.64(5) A 1
H H26B 0.7607 0.1613 0.1433 0.132 Uiso calc U P R 0.64(5) A 1
H H26C 0.778 0.0741 0.1127 0.132 Uiso calc U P R 0.64(5) A 1
C C27 0.6451(10) 0.0800(13) 0.0407(11) 0.093(6) Uani d U P D 0.64(5) A 1
H H27A 0.6066 0.0838 0.0126 0.14 Uiso calc U P R 0.64(5) A 1
H H27B 0.6616 0.0138 0.038 0.14 Uiso calc U P R 0.64(5) A 1
H H27C 0.6456 0.0855 0.076 0.14 Uiso calc U P R 0.64(5) A 1
C C28 0.5981(6) 0.238(2) -0.0602(8) 0.099(6) Uani d U P D 0.64(5) A 1
H H28A 0.5737 0.1858 -0.0559 0.149 Uiso calc U P R 0.64(5) A 1
H H28B 0.5819 0.3069 -0.0627 0.149 Uiso calc U P R 0.64(5) A 1
H H28C 0.6018 0.2233 -0.093 0.149 Uiso calc U P R 0.64(5) A 1
C C29 0.6965(12) 0.3873(14) -0.0482(8) 0.090(6) Uani d U P D 0.64(5) A 1
H H29A 0.7334 0.4198 -0.0337 0.135 Uiso calc U P R 0.64(5) A 1
H H29B 0.6875 0.3572 -0.0834 0.135 Uiso calc U P R 0.64(5) A 1
H H29C 0.6685 0.4397 -0.0519 0.135 Uiso calc U P R 0.64(5) A 1
C C30 0.8022(6) 0.3331(19) 0.0570(10) 0.074(6) Uani d U P D 0.64(5) A 1
H H30A 0.7998 0.3886 0.0321 0.111 Uiso calc U P R 0.64(5) A 1
H H30B 0.8123 0.3627 0.0926 0.111 Uiso calc U P R 0.64(5) A 1
H H30C 0.8306 0.283 0.0594 0.111 Uiso calc U P R 0.64(5) A 1
C C26A 0.7807(8) 0.1363(19) 0.1097(9) 0.040(6) Uani d U P D 0.36(5) A 2
H H26D 0.8159 0.1744 0.1226 0.06 Uiso calc U P R 0.36(5) A 2
H H26E 0.7701 0.1287 0.139 0.06 Uiso calc U P R 0.36(5) A 2
H H26F 0.7852 0.0677 0.0971 0.06 Uiso calc U P R 0.36(5) A 2
C C27A 0.6588(12) 0.0827(19) 0.0586(16) 0.070(8) Uani d U P D 0.36(5) A 2
H H27D 0.6193 0.0683 0.0355 0.105 Uiso calc U P R 0.36(5) A 2
H H27E 0.6806 0.0198 0.0623 0.105 Uiso calc U P R 0.36(5) A 2
H H27F 0.6635 0.1048 0.0941 0.105 Uiso calc U P R 0.36(5) A 2
C C28A 0.5932(6) 0.218(3) -0.0471(15) 0.075(8) Uani d U P D 0.36(5) A 2
H H28D 0.5802 0.1588 -0.0336 0.112 Uiso calc U P R 0.36(5) A 2
H H28E 0.5728 0.2803 -0.0461 0.112 Uiso calc U P R 0.36(5) A 2
H H28F 0.5865 0.2044 -0.0841 0.112 Uiso calc U P R 0.36(5) A 2
C C29A 0.6804(14) 0.3784(19) -0.0560(9) 0.060(7) Uani d U P D 0.36(5) A 2
H H29D 0.7125 0.4219 -0.0503 0.09 Uiso calc U P R 0.36(5) A 2
H H29E 0.6683 0.3403 -0.0898 0.09 Uiso calc U P R 0.36(5) A 2
H H29F 0.6498 0.4222 -0.0577 0.09 Uiso calc U P R 0.36(5) A 2
C C30A 0.8033(7) 0.322(3) 0.0482(14) 0.051(7) Uani d U P D 0.36(5) A 2
H H30D 0.7989 0.3798 0.024 0.076 Uiso calc U P R 0.36(5) A 2
H H30E 0.8224 0.3455 0.0855 0.076 Uiso calc U P R 0.36(5) A 2
H H30F 0.8254 0.2669 0.0424 0.076 Uiso calc U P R 0.36(5) A 2
C C31 0.6703(2) 0.3430(4) 0.1263(2) 0.0491(13) Uani d . . . 1.0 . .
C C32 0.6211(2) 0.3689(4) 0.07836(19) 0.0434(12) Uani d . . . 1.0 . .
C C33 0.6347(2) 0.4524(4) 0.05285(19) 0.0413(11) Uani d . . . 1.0 . .
C C34 0.6922(2) 0.4770(4) 0.0842(2) 0.0512(14) Uani d . . . 1.0 . .
C C35 0.7139(2) 0.4112(5) 0.1300(2) 0.0525(14) Uani d . . . 1.0 . .
C C36 0.6741(3) 0.2627(5) 0.1669(2) 0.0730(18) Uani d . . . 1.0 . .
H H36A 0.7116 0.2328 0.1832 0.109 Uiso calc U . R 1.0 . .
H H36B 0.6467 0.208 0.1491 0.109 Uiso calc U . R 1.0 . .
H H36C 0.6665 0.2951 0.1948 0.109 Uiso calc U . R 1.0 . .
C C37 0.5646(2) 0.3206(4) 0.0596(2) 0.0531(13) Uani d . . . 1.0 . .
H H37A 0.5441 0.3558 0.0766 0.08 Uiso calc U . R 1.0 . .
H H37B 0.5687 0.247 0.0695 0.08 Uiso calc U . R 1.0 . .
H H37C 0.5439 0.3272 0.0205 0.08 Uiso calc U . R 1.0 . .
C C38 0.5953(2) 0.5071(4) 0.0030(2) 0.0532(14) Uani d . . . 1.0 . .
H H38A 0.5622 0.464 -0.0164 0.08 Uiso calc U . R 1.0 . .
H H38B 0.6137 0.5201 -0.02 0.08 Uiso calc U . R 1.0 . .
H H38C 0.5841 0.5732 0.0126 0.08 Uiso calc U . R 1.0 . .
C C39 0.7220(3) 0.5634(5) 0.0716(3) 0.0702(18) Uani d . . . 1.0 . .
H H39A 0.7106 0.5648 0.0329 0.105 Uiso calc U . R 1.0 . .
H H39B 0.7623 0.5522 0.0909 0.105 Uiso calc U . R 1.0 . .
H H39C 0.7125 0.6296 0.0827 0.105 Uiso calc U . R 1.0 . .
C C40 0.7715(2) 0.4154(6) 0.1750(2) 0.0753(19) Uani d . . . 1.0 . .
H H40A 0.7722 0.4631 0.2027 0.113 Uiso calc U . R 1.0 . .
H H40B 0.7974 0.4398 0.1614 0.113 Uiso calc U . R 1.0 . .
H H40C 0.7826 0.346 0.1905 0.113 Uiso calc U . R 1.0 . .
C C41 0.50042(18) 0.3005(3) 0.32165(17) 0.0334(10) Uani d . . . 1.0 . .
C C42 0.48027(18) 0.3115(3) 0.36140(17) 0.0324(10) Uani d . . . 1.0 . .
C C43 0.45220(18) 0.2297(3) 0.37271(17) 0.0333(10) Uani d . . . 1.0 . .
H H43 0.4442 0.1684 0.3517 0.04 Uiso calc U . R 1.0 . .
C C44 0.4360(2) 0.2352(4) 0.41293(18) 0.0404(11) Uani d . . . 1.0 . .
H H44 0.4182 0.1778 0.4202 0.049 Uiso calc U . R 1.0 . .
C C45 0.4459(2) 0.3265(4) 0.44320(18) 0.0414(11) Uani d . . . 1.0 . .
H H45 0.436 0.3307 0.4719 0.05 Uiso calc U . R 1.0 . .
C C46 0.47000(19) 0.4099(4) 0.43102(17) 0.0373(11) Uani d . . . 1.0 . .
H H46 0.4753 0.4721 0.451 0.045 Uiso calc U . R 1.0 . .
C C47 0.48718(18) 0.4066(3) 0.39001(17) 0.0344(10) Uani d . . . 1.0 . .
C C48 0.51341(19) 0.4928(3) 0.37698(18) 0.0357(10) Uani d . . . 1.0 . .
C C49 0.5231(2) 0.5888(4) 0.40392(19) 0.0432(12) Uani d . . . 1.0 . .
H H49 0.511 0.5983 0.4309 0.052 Uiso calc U . R 1.0 . .
C C50 0.5495(2) 0.6685(4) 0.3921(2) 0.0487(13) Uani d . . . 1.0 . .
H H50 0.5559 0.732 0.4113 0.058 Uiso calc U . R 1.0 . .
C C51 0.5670(2) 0.6568(4) 0.3521(2) 0.0457(12) Uani d . . . 1.0 . .
H H51 0.5852 0.7121 0.3438 0.055 Uiso calc U . R 1.0 . .
C C52 0.5576(2) 0.5639(4) 0.32465(19) 0.0400(11) Uani d . . . 1.0 . .
H H52 0.57 0.5559 0.2978 0.048 Uiso calc U . R 1.0 . .
C C53 0.53005(18) 0.4810(3) 0.33556(17) 0.0352(10) Uani d . . . 1.0 . .
C C54 0.52064(18) 0.3849(3) 0.30608(16) 0.0319(10) Uani d . . . 1.0 . .
C C61 0.60440(19) 0.1844(3) 0.34116(17) 0.0354(10) Uani d . . . 1.0 . .
C C62 0.63879(19) 0.1819(3) 0.31614(17) 0.0351(10) Uani d . . . 1.0 . .
F F62 0.62924(10) 0.11758(19) 0.27457(10) 0.0392(6) Uani d . . . 1.0 . .
C C63 0.6864(2) 0.2423(4) 0.33099(19) 0.0405(11) Uani d . . . 1.0 . .
F F63 0.71765(11) 0.2349(2) 0.30459(11) 0.0472(7) Uani d . . . 1.0 . .
C C64 0.70152(19) 0.3089(4) 0.37408(19) 0.0415(11) Uani d . . . 1.0 . .
F F64 0.74726(12) 0.3694(2) 0.38841(12) 0.0560(8) Uani d . . . 1.0 . .
C C65 0.6691(2) 0.3132(4) 0.40075(17) 0.0374(11) Uani d . . . 1.0 . .
F F65 0.68437(12) 0.3799(2) 0.44252(10) 0.0500(7) Uani d . . . 1.0 . .
C C66 0.62334(19) 0.2522(3) 0.38502(18) 0.0366(11) Uani d . . . 1.0 . .
F F66 0.59603(10) 0.2586(2) 0.41588(9) 0.0401(6) Uani d . . . 1.0 . .
C C71 0.53196(18) 0.0435(3) 0.27064(17) 0.0326(10) Uani d . . . 1.0 . .
C C72 0.56672(18) -0.0409(3) 0.27994(17) 0.0340(10) Uani d . . . 1.0 . .
F F72 0.60980(10) -0.05387(19) 0.32990(9) 0.0395(6) Uani d . . . 1.0 . .
C C73 0.56308(18) -0.1135(3) 0.24204(18) 0.0340(10) Uani d . . . 1.0 . .
F F73 0.60108(11) -0.19040(18) 0.25483(10) 0.0408(6) Uani d . . . 1.0 . .
C C74 0.52166(19) -0.1043(3) 0.19104(17) 0.0346(10) Uani d . . . 1.0 . .
F F74 0.51799(11) -0.17145(19) 0.15228(10) 0.0401(6) Uani d . . . 1.0 . .
C C75 0.48358(18) -0.0253(3) 0.17949(16) 0.0324(10) Uani d . . . 1.0 . .
F F75 0.44124(11) -0.01733(19) 0.12941(10) 0.0412(6) Uani d . . . 1.0 . .
C C76 0.48918(18) 0.0456(3) 0.21856(18) 0.0331(10) Uani d . . . 1.0 . .
F F76 0.44853(10) 0.11972(18) 0.20258(9) 0.0371(6) Uani d . . . 1.0 . .
C C81 0.5375(2) 0.0504(3) 0.36584(17) 0.0361(11) Uani d . . . 1.0 . .
C C82 0.4880(2) -0.0035(3) 0.35228(18) 0.0383(11) Uani d . . . 1.0 . .
F F82 0.44463(11) 0.01026(19) 0.30248(10) 0.0414(6) Uani d . . . 1.0 . .
C C83 0.4769(2) -0.0704(4) 0.3850(2) 0.0492(13) Uani d . . . 1.0 . .
F F83 0.42789(14) -0.1197(2) 0.36769(13) 0.0673(9) Uani d . . . 1.0 . .
C C84 0.5177(3) -0.0868(4) 0.4358(2) 0.0538(14) Uani d . . . 1.0 . .
F F84 0.50842(16) -0.1521(3) 0.46919(13) 0.0763(10) Uani d . . . 1.0 . .
C C85 0.5681(2) -0.0408(4) 0.45199(19) 0.0489(13) Uani d . . . 1.0 . .
F F85 0.60994(14) -0.0606(2) 0.50163(11) 0.0631(9) Uani d . . . 1.0 . .
C C86 0.5776(2) 0.0237(4) 0.41694(18) 0.0399(11) Uani d . . . 1.0 . .
F F86 0.63043(11) 0.0615(2) 0.43597(10) 0.0464(7) Uani d . . . 1.0 . .
C C91 0.4844(2) 0.3433(3) 0.16425(18) 0.0355(10) Uani d . . . 1.0 . .
C C92 0.5194(2) 0.2640(4) 0.16503(19) 0.0389(11) Uani d . . . 1.0 . .
F F92 0.57251(11) 0.2611(2) 0.20501(11) 0.0447(7) Uani d . . . 1.0 . .
C C93 0.5059(2) 0.1884(4) 0.1262(2) 0.0435(12) Uani d . . . 1.0 . .
F F93 0.54330(13) 0.1147(2) 0.12955(12) 0.0526(7) Uani d . . . 1.0 . .
C C94 0.4543(2) 0.1898(4) 0.0824(2) 0.0448(12) Uani d . . . 1.0 . .
F F94 0.44015(14) 0.1173(2) 0.04382(11) 0.0577(8) Uani d . . . 1.0 . .
C C95 0.4181(2) 0.2683(4) 0.07913(18) 0.0415(12) Uani d . . . 1.0 . .
F F95 0.36753(12) 0.2716(2) 0.03578(10) 0.0501(7) Uani d . . . 1.0 . .
C C96 0.4338(2) 0.3420(3) 0.11880(18) 0.0363(11) Uani d . . . 1.0 . .
F F96 0.39496(11) 0.41707(19) 0.11005(10) 0.0401(6) Uani d . . . 1.0 . .
C C101 0.5565(2) 0.4921(3) 0.20084(19) 0.0371(11) Uani d . . . 1.0 . .
C C102 0.5405(2) 0.5440(4) 0.1524(2) 0.0411(11) Uani d . . . 1.0 . .
F F102 0.48521(12) 0.5501(2) 0.11827(10) 0.0475(7) Uani d . . . 1.0 . .
C C103 0.5761(2) 0.5893(4) 0.1353(2) 0.0497(13) Uani d . . . 1.0 . .
F F103 0.55557(15) 0.6364(2) 0.08689(13) 0.0662(9) Uani d . . . 1.0 . .
C C104 0.6322(2) 0.5861(4) 0.1678(3) 0.0535(14) Uani d . . . 1.0 . .
F F104 0.66807(15) 0.6316(2) 0.15237(15) 0.0731(10) Uani d . . . 1.0 . .
C C105 0.6513(2) 0.5376(4) 0.2159(3) 0.0530(14) Uani d . . . 1.0 . .
F F105 0.70638(13) 0.5348(3) 0.24885(16) 0.0722(10) Uani d . . . 1.0 . .
C C106 0.6143(2) 0.4908(4) 0.2318(2) 0.0459(12) Uani d . . . 1.0 . .
F F106 0.63738(11) 0.4451(2) 0.28017(12) 0.0540(7) Uani d . . . 1.0 . .
C C111 0.45933(18) 0.5096(3) 0.21135(17) 0.0319(10) Uani d . . . 1.0 . .
C C112 0.45908(19) 0.6170(3) 0.21139(17) 0.0345(10) Uani d . . . 1.0 . .
F F112 0.50306(11) 0.67009(19) 0.21195(11) 0.0438(6) Uani d . . . 1.0 . .
C C113 0.4171(2) 0.6770(3) 0.2117(2) 0.0403(11) Uani d . . . 1.0 . .
F F113 0.42061(12) 0.78178(19) 0.21175(12) 0.0518(7) Uani d . . . 1.0 . .
C C114 0.3714(2) 0.6302(3) 0.21251(19) 0.0387(11) Uani d . . . 1.0 . .
F F114 0.33028(12) 0.6890(2) 0.21411(13) 0.0549(8) Uani d . . . 1.0 . .
C C115 0.36909(18) 0.5250(3) 0.21306(18) 0.0360(10) Uani d . . . 1.0 . .
F F115 0.32437(11) 0.4783(2) 0.21424(11) 0.0454(7) Uani d . . . 1.0 . .
C C116 0.41181(19) 0.4673(3) 0.21263(17) 0.0336(10) Uani d . . . 1.0 . .
F F116 0.40621(10) 0.36314(17) 0.21206(10) 0.0358(6) Uani d . . . 1.0 . .

loop_
_atom_site_aniso_label
_atom_site_aniso_U_11
_atom_site_aniso_U_22
_atom_site_aniso_U_33
_atom_site_aniso_U_12
_atom_site_aniso_U_13
_atom_site_aniso_U_23
Fe1 0.0314(4) 0.0366(4) 0.0328(4) 0.0013(3) 0.0116(3) -0.0040(3)
Fe2 0.0353(4) 0.0477(5) 0.0389(4) -0.0068(4) 0.0148(3) -0.0039(4)
O2 0.0329(17) 0.0370(16) 0.0333(16) 0.0047(13) 0.0159(14) 0.0026(14)
O1 0.0327(17) 0.0299(15) 0.0304(15) 0.0027(13) 0.0108(13) -0.0007(13)
B1 0.034(3) 0.034(3) 0.032(3) 0.002(2) 0.012(2) -0.002(2)
B2 0.035(3) 0.032(3) 0.041(3) -0.002(2) 0.018(2) 0.002(2)
C1 0.034(3) 0.044(3) 0.031(2) 0.003(2) 0.012(2) -0.004(2)
C2 0.041(3) 0.042(3) 0.031(2) 0.005(2) 0.014(2) -0.007(2)
C3 0.040(3) 0.045(3) 0.035(3) 0.006(2) 0.011(2) -0.003(2)
C4 0.038(3) 0.052(3) 0.031(2) 0.007(2) 0.012(2) -0.001(2)
C5 0.034(3) 0.048(3) 0.036(3) 0.003(2) 0.012(2) -0.003(2)
C6 0.037(3) 0.042(3) 0.037(3) 0.003(2) 0.009(2) 0.001(2)
C7 0.046(3) 0.043(3) 0.044(3) 0.000(2) 0.010(2) -0.005(2)
C8 0.047(3) 0.048(3) 0.049(3) 0.015(2) 0.012(3) -0.008(2)
C9 0.033(3) 0.069(4) 0.044(3) 0.004(3) 0.017(2) 0.002(3)
C10 0.040(3) 0.056(3) 0.044(3) -0.006(2) 0.016(2) 0.002(2)
C11 0.039(3) 0.048(3) 0.031(2) 0.000(2) 0.008(2) -0.004(2)
C12 0.040(3) 0.040(3) 0.034(2) 0.001(2) 0.014(2) -0.002(2)
C13 0.041(3) 0.039(3) 0.033(2) 0.002(2) 0.014(2) 0.000(2)
C14 0.039(3) 0.049(3) 0.025(2) 0.006(2) 0.013(2) -0.005(2)
C15 0.048(3) 0.036(3) 0.037(3) 0.001(2) 0.016(2) -0.002(2)
C16 0.049(3) 0.069(4) 0.055(3) -0.007(3) 0.028(3) -0.006(3)
C17 0.054(3) 0.055(3) 0.049(3) 0.021(3) 0.018(3) 0.001(3)
C18 0.067(4) 0.055(3) 0.053(3) -0.020(3) 0.027(3) -0.014(3)
C19 0.040(3) 0.083(4) 0.036(3) 0.015(3) 0.011(2) -0.007(3)
C20 0.085(4) 0.043(3) 0.048(3) 0.007(3) 0.031(3) 0.007(3)
C21 0.047(3) 0.049(3) 0.053(3) 0.001(3) 0.019(3) 0.001(3)
C22 0.058(4) 0.053(3) 0.089(5) -0.012(3) 0.041(4) -0.017(3)
C23 0.050(4) 0.069(4) 0.067(4) 0.002(3) 0.007(3) -0.031(3)
C24 0.072(4) 0.051(3) 0.041(3) 0.012(3) 0.020(3) -0.005(3)
C25 0.041(3) 0.048(3) 0.048(3) -0.006(2) 0.020(2) -0.008(2)
C26 0.107(10) 0.105(11) 0.076(9) 0.052(7) 0.062(7) 0.011(7)
C27 0.102(10) 0.064(7) 0.124(11) -0.042(7) 0.058(8) -0.012(7)
C28 0.062(8) 0.132(12) 0.076(9) 0.006(7) 0.006(6) -0.047(8)
C29 0.115(11) 0.094(9) 0.059(8) 0.027(8) 0.036(7) 0.029(7)
C30 0.067(8) 0.074(9) 0.107(11) -0.009(6) 0.062(7) -0.035(7)
C26A 0.051(9) 0.040(9) 0.033(8) 0.009(7) 0.023(7) 0.006(7)
C27A 0.054(11) 0.051(10) 0.108(14) 0.004(8) 0.040(10) -0.012(9)
C28A 0.044(10) 0.077(11) 0.071(12) 0.003(8) -0.003(8) -0.046(9)
C29A 0.085(12) 0.084(12) 0.029(9) 0.033(9) 0.041(8) 0.002(8)
C30A 0.059(11) 0.041(10) 0.061(11) -0.012(8) 0.035(8) -0.010(9)
C31 0.039(3) 0.065(3) 0.041(3) 0.001(3) 0.017(2) 0.004(3)
C32 0.038(3) 0.048(3) 0.042(3) -0.001(2) 0.015(2) 0.003(2)
C33 0.047(3) 0.042(3) 0.038(3) -0.007(2) 0.022(2) -0.002(2)
C34 0.050(3) 0.062(3) 0.050(3) -0.020(3) 0.030(3) -0.019(3)
C35 0.031(3) 0.077(4) 0.049(3) -0.003(3) 0.017(2) -0.012(3)
C36 0.067(4) 0.096(5) 0.062(4) 0.025(4) 0.035(3) 0.032(4)
C37 0.038(3) 0.057(3) 0.060(3) -0.005(3) 0.018(3) 0.008(3)
C38 0.070(4) 0.048(3) 0.052(3) 0.005(3) 0.037(3) 0.005(3)
C39 0.081(5) 0.061(4) 0.086(5) -0.032(3) 0.053(4) -0.026(3)
C40 0.046(3) 0.123(6) 0.052(4) -0.006(4) 0.018(3) -0.031(4)
C41 0.033(3) 0.030(2) 0.034(2) 0.0039(19) 0.012(2) -0.0024(19)
C42 0.028(2) 0.036(2) 0.029(2) 0.0032(19) 0.0095(19) -0.0038(19)
C43 0.031(2) 0.037(2) 0.030(2) 0.004(2) 0.012(2) 0.0023(19)
C44 0.037(3) 0.045(3) 0.037(3) 0.007(2) 0.015(2) 0.003(2)
C45 0.037(3) 0.055(3) 0.030(2) 0.008(2) 0.014(2) -0.001(2)
C46 0.034(3) 0.043(3) 0.031(2) 0.004(2) 0.012(2) -0.008(2)
C47 0.026(2) 0.041(3) 0.030(2) 0.001(2) 0.0061(19) -0.003(2)
C48 0.033(2) 0.038(2) 0.034(2) 0.003(2) 0.012(2) 0.001(2)
C49 0.041(3) 0.046(3) 0.038(3) 0.001(2) 0.013(2) -0.011(2)
C50 0.045(3) 0.038(3) 0.049(3) -0.005(2) 0.009(3) -0.013(2)
C51 0.041(3) 0.042(3) 0.050(3) -0.010(2) 0.016(2) -0.007(2)
C52 0.037(3) 0.040(3) 0.037(3) -0.003(2) 0.012(2) -0.002(2)
C53 0.028(2) 0.038(2) 0.032(2) 0.003(2) 0.007(2) -0.001(2)
C54 0.027(2) 0.037(2) 0.028(2) 0.0042(19) 0.0097(19) 0.0011(19)
C61 0.033(2) 0.040(3) 0.030(2) 0.008(2) 0.010(2) 0.003(2)
C62 0.034(3) 0.037(2) 0.030(2) 0.000(2) 0.010(2) -0.004(2)
F62 0.0410(15) 0.0386(14) 0.0396(14) -0.0021(12) 0.0194(12) -0.0045(12)
C63 0.034(3) 0.047(3) 0.044(3) 0.008(2) 0.021(2) 0.005(2)
F63 0.0409(16) 0.0548(16) 0.0486(16) -0.0009(13) 0.0223(13) -0.0018(13)
C64 0.030(3) 0.043(3) 0.041(3) -0.009(2) 0.007(2) -0.005(2)
F64 0.0437(17) 0.0623(18) 0.0599(18) -0.0153(15) 0.0212(15) -0.0122(15)
C65 0.040(3) 0.041(3) 0.029(2) -0.001(2) 0.014(2) -0.007(2)
F65 0.0478(17) 0.0557(17) 0.0408(15) -0.0099(14) 0.0146(13) -0.0161(13)
C66 0.032(3) 0.039(3) 0.034(2) 0.002(2) 0.011(2) -0.001(2)
F66 0.0378(15) 0.0480(15) 0.0330(13) 0.0027(12) 0.0144(12) -0.0044(12)
C71 0.030(2) 0.034(2) 0.033(2) 0.0012(19) 0.013(2) -0.0010(19)
C72 0.032(2) 0.037(2) 0.027(2) -0.002(2) 0.008(2) -0.0012(19)
F72 0.0355(14) 0.0428(14) 0.0319(13) 0.0083(12) 0.0076(11) 0.0005(11)
C73 0.031(2) 0.031(2) 0.040(3) 0.006(2) 0.016(2) 0.003(2)
F73 0.0390(15) 0.0346(13) 0.0436(15) 0.0084(11) 0.0138(12) -0.0010(12)
C74 0.039(3) 0.032(2) 0.035(2) -0.004(2) 0.018(2) -0.004(2)
F74 0.0479(16) 0.0365(14) 0.0360(14) -0.0003(12) 0.0187(12) -0.0086(11)
C75 0.032(2) 0.035(2) 0.025(2) -0.001(2) 0.0084(19) 0.0007(19)
F75 0.0408(15) 0.0415(14) 0.0313(14) 0.0024(12) 0.0070(12) -0.0016(11)
C76 0.032(2) 0.032(2) 0.037(2) 0.0025(19) 0.016(2) 0.002(2)
F76 0.0349(14) 0.0360(13) 0.0345(13) 0.0054(11) 0.0102(11) 0.0015(11)
C81 0.042(3) 0.037(2) 0.028(2) 0.011(2) 0.014(2) 0.0016(19)
C82 0.042(3) 0.037(2) 0.034(3) 0.000(2) 0.015(2) 0.002(2)
F82 0.0403(15) 0.0436(15) 0.0354(14) -0.0046(12) 0.0125(12) 0.0034(12)
C83 0.051(3) 0.050(3) 0.049(3) -0.008(3) 0.023(3) 0.003(3)
F83 0.066(2) 0.067(2) 0.068(2) -0.0177(17) 0.0292(17) 0.0151(17)
C84 0.073(4) 0.047(3) 0.049(3) 0.003(3) 0.033(3) 0.015(3)
F84 0.098(3) 0.072(2) 0.059(2) -0.005(2) 0.0353(19) 0.0292(17)
C85 0.064(4) 0.047(3) 0.029(3) 0.008(3) 0.014(2) 0.010(2)
F85 0.073(2) 0.068(2) 0.0338(16) 0.0100(17) 0.0108(15) 0.0133(14)
C86 0.042(3) 0.039(3) 0.034(3) 0.006(2) 0.012(2) -0.002(2)
F86 0.0438(16) 0.0511(16) 0.0346(14) 0.0074(13) 0.0089(12) -0.0002(12)
C91 0.040(3) 0.034(2) 0.039(3) -0.001(2) 0.023(2) 0.004(2)
C92 0.043(3) 0.038(3) 0.039(3) -0.006(2) 0.021(2) 0.002(2)
F92 0.0452(17) 0.0446(15) 0.0492(16) 0.0063(13) 0.0253(14) 0.0049(13)
C93 0.059(3) 0.034(3) 0.051(3) -0.001(2) 0.037(3) 0.002(2)
F93 0.070(2) 0.0381(15) 0.0688(19) 0.0049(14) 0.0477(17) -0.0018(14)
C94 0.059(3) 0.042(3) 0.043(3) -0.013(3) 0.031(3) -0.008(2)
F94 0.087(2) 0.0450(16) 0.0499(17) -0.0143(15) 0.0380(17) -0.0155(14)
C95 0.048(3) 0.044(3) 0.035(3) -0.013(2) 0.021(2) -0.004(2)
F95 0.0556(18) 0.0522(17) 0.0383(15) -0.0157(14) 0.0171(14) -0.0059(13)
C96 0.041(3) 0.033(2) 0.038(3) 0.001(2) 0.020(2) 0.002(2)
F96 0.0405(15) 0.0429(14) 0.0342(14) -0.0027(12) 0.0143(12) -0.0007(11)
C101 0.040(3) 0.030(2) 0.045(3) -0.005(2) 0.022(2) -0.004(2)
C102 0.044(3) 0.040(3) 0.046(3) -0.009(2) 0.025(2) -0.006(2)
F102 0.0511(18) 0.0492(16) 0.0407(15) -0.0086(13) 0.0191(14) 0.0049(13)
C103 0.069(4) 0.041(3) 0.054(3) -0.010(3) 0.041(3) -0.003(2)
F103 0.088(2) 0.064(2) 0.065(2) -0.0168(18) 0.0505(19) 0.0044(16)
C104 0.054(4) 0.044(3) 0.085(4) -0.013(3) 0.051(3) -0.006(3)
F104 0.080(2) 0.063(2) 0.114(3) -0.0186(18) 0.077(2) -0.0077(19)
C105 0.036(3) 0.047(3) 0.081(4) -0.005(2) 0.031(3) -0.003(3)
F105 0.0368(18) 0.070(2) 0.112(3) -0.0043(15) 0.0355(19) 0.003(2)
C106 0.043(3) 0.040(3) 0.058(3) 0.000(2) 0.026(3) 0.004(2)
F106 0.0355(15) 0.0565(17) 0.0644(19) 0.0050(13) 0.0172(14) 0.0123(15)
C111 0.029(2) 0.034(2) 0.032(2) -0.0031(19) 0.0133(19) 0.0001(19)
C112 0.032(2) 0.036(2) 0.034(2) -0.007(2) 0.014(2) -0.003(2)
F112 0.0428(16) 0.0347(13) 0.0586(17) -0.0063(12) 0.0269(13) 0.0018(12)
C113 0.043(3) 0.028(2) 0.052(3) -0.003(2) 0.023(2) -0.003(2)
F113 0.0544(18) 0.0294(14) 0.080(2) 0.0026(13) 0.0370(16) 0.0040(14)
C114 0.038(3) 0.036(3) 0.045(3) 0.007(2) 0.020(2) 0.002(2)
F114 0.0480(17) 0.0419(15) 0.084(2) 0.0073(13) 0.0376(16) 0.0024(15)
C115 0.027(2) 0.040(3) 0.042(3) -0.005(2) 0.017(2) 0.001(2)
F115 0.0364(15) 0.0449(15) 0.0613(18) -0.0017(12) 0.0275(14) 0.0016(13)
C116 0.033(3) 0.034(2) 0.031(2) -0.003(2) 0.011(2) 0.0007(19)
F116 0.0387(14) 0.0303(13) 0.0388(14) -0.0040(11) 0.0177(12) 0.0002(11)

loop_
_atom_type_symbol
_atom_type_description
_atom_type_scat_dispersion_real
_atom_type_scat_dispersion_imag
_atom_type_scat_source
C C 0.0181 0.0091 'International Tables Vol C Tables 4.2.6.8 and 6.1.1.4'
H H 0.0000 0.0000 'International Tables Vol C Tables 4.2.6.8 and 6.1.1.4'
B B 0.0090 0.0039 'International Tables Vol C Tables 4.2.6.8 and 6.1.1.4'
O O 0.0492 0.0322 'International Tables Vol C Tables 4.2.6.8 and 6.1.1.4'
F F 0.0727 0.0534 'International Tables Vol C Tables 4.2.6.8 and 6.1.1.4'
Fe Fe -1.1336 3.1974 'International Tables Vol C Tables 4.2.6.8 and 6.1.1.4'

loop_
_geom_angle_atom_site_label_1
_geom_angle_atom_site_label_2
_geom_angle_atom_site_label_3
_geom_angle
C15 Fe1 C11 39.98(19)
C15 Fe1 C4 134.65(19)
C11 Fe1 C4 173.60(19)
C15 Fe1 C3 111.46(19)
C11 Fe1 C3 134.6(2)
C4 Fe1 C3 40.13(19)
C15 Fe1 C12 67.11(18)
C11 Fe1 C12 40.18(18)
C4 Fe1 C12 145.4(2)
C3 Fe1 C12 173.3(2)
C15 Fe1 C5 173.25(19)
C11 Fe1 C5 145.79(19)
C4 Fe1 C5 39.90(18)
C3 Fe1 C5 66.84(19)
C12 Fe1 C5 115.37(18)
C15 Fe1 C14 39.82(19)
C11 Fe1 C14 66.93(18)
C4 Fe1 C14 111.03(18)
C3 Fe1 C14 116.80(18)
C12 Fe1 C14 66.65(18)
C5 Fe1 C14 134.37(19)
C15 Fe1 C2 116.82(19)
C11 Fe1 C2 110.94(19)
C4 Fe1 C2 67.24(19)
C3 Fe1 C2 40.07(18)
C12 Fe1 C2 134.08(19)
C5 Fe1 C2 66.48(18)
C14 Fe1 C2 147.44(19)
C15 Fe1 C1 146.52(19)
C11 Fe1 C1 115.94(18)
C4 Fe1 C1 66.88(18)
C3 Fe1 C1 66.54(18)
C12 Fe1 C1 110.77(18)
C5 Fe1 C1 39.63(18)
C14 Fe1 C1 172.69(19)
C2 Fe1 C1 39.16(18)
C15 Fe1 C13 67.05(18)
C11 Fe1 C13 67.33(18)
C4 Fe1 C13 115.32(19)
C3 Fe1 C13 146.29(19)
C12 Fe1 C13 39.90(18)
C5 Fe1 C13 110.44(18)
C14 Fe1 C13 39.60(18)
C2 Fe1 C13 172.36(18)
C1 Fe1 C13 134.11(18)
C25 Fe2 C32 178.7(2)
C25 Fe2 C34 112.5(2)
C32 Fe2 C34 67.02(19)
C25 Fe2 C22 66.2(2)
C32 Fe2 C22 114.3(2)
C34 Fe2 C22 178.5(2)
C25 Fe2 C33 139.11(19)
C32 Fe2 C33 39.79(18)
C34 Fe2 C33 39.9(2)
C22 Fe2 C33 141.7(2)
C25 Fe2 C24 40.1(2)
C32 Fe2 C24 138.8(2)
C34 Fe2 C24 113.5(2)
C22 Fe2 C24 66.2(2)
C33 Fe2 C24 112.55(19)
C25 Fe2 C31 141.0(2)
C32 Fe2 C31 40.10(19)
C34 Fe2 C31 66.8(2)
C22 Fe2 C31 113.6(2)
C33 Fe2 C31 66.86(19)
C24 Fe2 C31 178.8(2)
C25 Fe2 C23 66.3(2)
C32 Fe2 C23 113.2(2)
C34 Fe2 C23 141.1(3)
C22 Fe2 C23 39.5(2)
C33 Fe2 C23 114.0(2)
C24 Fe2 C23 39.1(2)
C31 Fe2 C23 140.0(3)
C25 Fe2 C21 39.5(2)
C32 Fe2 C21 141.6(2)
C34 Fe2 C21 139.1(2)
C22 Fe2 C21 39.4(2)
C33 Fe2 C21 178.6(2)
C24 Fe2 C21 66.6(2)
C31 Fe2 C21 114.0(2)
C23 Fe2 C21 66.2(2)
C25 Fe2 C35 113.72(19)
C32 Fe2 C35 66.78(19)
C34 Fe2 C35 39.5(2)
C22 Fe2 C35 139.9(3)
C33 Fe2 C35 66.5(2)
C24 Fe2 C35 141.3(2)
C31 Fe2 C35 39.6(2)
C23 Fe2 C35 179.4(3)
C21 Fe2 C35 113.4(2)
C54 O2 B2 125.7(3)
C41 O1 B1 124.9(3)
O1 B1 C71 108.3(4)
O1 B1 C81 110.3(4)
C71 B1 C81 102.8(3)
O1 B1 C61 109.7(4)
C71 B1 C61 111.7(4)
C81 B1 C61 113.8(4)
O2 B2 C111 110.8(4)
O2 B2 C101 110.9(4)
C111 B2 C101 112.9(4)
O2 B2 C91 108.5(3)
C111 B2 C91 111.3(4)
C101 B2 C91 101.9(4)
C2 C1 C5 108.4(4)
C2 C1 C6 126.2(4)
C5 C1 C6 125.4(4)
C2 C1 Fe1 70.1(3)
C5 C1 Fe1 69.6(3)
C6 C1 Fe1 127.0(3)
C1 C2 C3 107.9(4)
C1 C2 C7 125.6(4)
C3 C2 C7 126.5(4)
C1 C2 Fe1 70.7(3)
C3 C2 Fe1 69.3(3)
C7 C2 Fe1 125.7(3)
C4 C3 C2 108.0(4)
C4 C3 C8 124.6(5)
C2 C3 C8 127.3(5)
C4 C3 Fe1 69.9(3)
C2 C3 Fe1 70.6(3)
C8 C3 Fe1 127.4(3)
C5 C4 C3 107.4(4)
C5 C4 C9 126.7(5)
C3 C4 C9 125.9(4)
C5 C4 Fe1 70.5(3)
C3 C4 Fe1 70.0(3)
C9 C4 Fe1 125.6(3)
C1 C5 C4 108.3(4)
C1 C5 C10 126.6(4)
C4 C5 C10 125.1(4)
C1 C5 Fe1 70.7(3)
C4 C5 Fe1 69.6(3)
C10 C5 Fe1 125.9(3)
C1 C6 H6A 109.5
C1 C6 H6B 109.5
H6A C6 H6B 109.5
C1 C6 H6C 109.5
H6A C6 H6C 109.5
H6B C6 H6C 109.5
C2 C7 H7A 109.5
C2 C7 H7B 109.5
H7A C7 H7B 109.5
C2 C7 H7C 109.5
H7A C7 H7C 109.5
H7B C7 H7C 109.5
C3 C8 H8A 109.5
C3 C8 H8B 109.5
H8A C8 H8B 109.5
C3 C8 H8C 109.5
H8A C8 H8C 109.5
H8B C8 H8C 109.5
C4 C9 H9A 109.5
C4 C9 H9B 109.5
H9A C9 H9B 109.5
C4 C9 H9C 109.5
H9A C9 H9C 109.5
H9B C9 H9C 109.5
C5 C10 H10A 109.5
C5 C10 H10B 109.5
H10A C10 H10B 109.5
C5 C10 H10C 109.5
H10A C10 H10C 109.5
H10B C10 H10C 109.5
C15 C11 C12 107.6(4)
C15 C11 C16 125.4(5)
C12 C11 C16 127.0(5)
C15 C11 Fe1 69.9(3)
C12 C11 Fe1 70.1(3)
C16 C11 Fe1 127.5(3)
C11 C12 C13 108.5(4)
C11 C12 C17 125.8(5)
C13 C12 C17 125.7(4)
C11 C12 Fe1 69.7(3)
C13 C12 Fe1 71.0(3)
C17 C12 Fe1 127.2(3)
C14 C13 C12 107.1(4)
C14 C13 C18 126.4(5)
C12 C13 C18 126.5(4)
C14 C13 Fe1 69.7(3)
C12 C13 Fe1 69.1(3)
C18 C13 Fe1 128.3(3)
C15 C14 C13 108.6(4)
C15 C14 C19 126.4(5)
C13 C14 C19 124.8(5)
C15 C14 Fe1 69.3(3)
C13 C14 Fe1 70.7(3)
C19 C14 Fe1 128.9(3)
C11 C15 C14 108.3(4)
C11 C15 C20 126.4(5)
C14 C15 C20 125.1(5)
C11 C15 Fe1 70.1(3)
C14 C15 Fe1 70.9(3)
C20 C15 Fe1 128.4(3)
C11 C16 H16A 109.5
C11 C16 H16B 109.5
H16A C16 H16B 109.5
C11 C16 H16C 109.5
H16A C16 H16C 109.5
H16B C16 H16C 109.5
C12 C17 H17A 109.5
C12 C17 H17B 109.5
H17A C17 H17B 109.5
C12 C17 H17C 109.5
H17A C17 H17C 109.5
H17B C17 H17C 109.5
C13 C18 H18A 109.5
C13 C18 H18B 109.5
H18A C18 H18B 109.5
C13 C18 H18C 109.5
H18A C18 H18C 109.5
H18B C18 H18C 109.5
C14 C19 H19A 109.5
C14 C19 H19B 109.5
H19A C19 H19B 109.5
C14 C19 H19C 109.5
H19A C19 H19C 109.5
H19B C19 H19C 109.5
C15 C20 H20A 109.5
C15 C20 H20B 109.5
H20A C20 H20B 109.5
C15 C20 H20C 109.5
H20A C20 H20C 109.5
H20B C20 H20C 109.5
C22 C21 C25 107.5(5)
C22 C21 C26 125.5(10)
C25 C21 C26 126.8(10)
C22 C21 C26A 128.2(9)
C25 C21 C26A 123.4(10)
C22 C21 Fe2 70.0(3)
C25 C21 Fe2 69.4(3)
C26 C21 Fe2 122.0(10)
C26A C21 Fe2 134.6(14)
C21 C22 C23 108.5(5)
C21 C22 C27 130.6(12)
C23 C22 C27 120.7(12)
C21 C22 C27A 114.3(14)
C23 C22 C27A 137.2(14)
C21 C22 Fe2 70.7(3)
C23 C22 Fe2 70.6(3)
C27 C22 Fe2 129.1(10)
C27A C22 Fe2 121.8(15)
C24 C23 C22 108.3(5)
C24 C23 C28 118.6(14)
C22 C23 C28 132.9(14)
C24 C23 C28A 136.8(17)
C22 C23 C28A 114.7(17)
C24 C23 Fe2 70.3(3)
C22 C23 Fe2 69.9(3)
C28 C23 Fe2 127.9(11)
C28A C23 Fe2 121.3(16)
C23 C24 C25 107.4(5)
C23 C24 C29A 117.0(15)
C25 C24 C29A 135.5(15)
C23 C24 C29 132.4(12)
C25 C24 C29 120.2(12)
C23 C24 Fe2 70.6(3)
C25 C24 Fe2 69.4(3)
C29A C24 Fe2 125.9(10)
C29 C24 Fe2 126.3(10)
C21 C25 C24 108.3(4)
C21 C25 C30 124.3(10)
C24 C25 C30 127.4(10)
C21 C25 C30A 126.5(11)
C24 C25 C30A 123.7(12)
C21 C25 Fe2 71.1(3)
C24 C25 Fe2 70.6(3)
C30 C25 Fe2 123.9(11)
C30A C25 Fe2 134.8(19)
C21 C26 H26A 109.5
C21 C26 H26B 109.5
H26A C26 H26B 109.5
C21 C26 H26C 109.5
H26A C26 H26C 109.5
H26B C26 H26C 109.5
C22 C27 H27A 109.5
C22 C27 H27B 109.5
H27A C27 H27B 109.5
C22 C27 H27C 109.5
H27A C27 H27C 109.5
H27B C27 H27C 109.5
C23 C28 H28A 109.5
C23 C28 H28B 109.5
H28A C28 H28B 109.5
C23 C28 H28C 109.5
H28A C28 H28C 109.5
H28B C28 H28C 109.5
C24 C29 H29A 109.5
C24 C29 H29B 109.5
H29A C29 H29B 109.5
C24 C29 H29C 109.5
H29A C29 H29C 109.5
H29B C29 H29C 109.5
C25 C30 H30A 109.5
C25 C30 H30B 109.5
H30A C30 H30B 109.5
C25 C30 H30C 109.5
H30A C30 H30C 109.5
H30B C30 H30C 109.5
C21 C26A H26D 109.5
C21 C26A H26E 109.5
H26D C26A H26E 109.5
C21 C26A H26F 109.5
H26D C26A H26F 109.5
H26E C26A H26F 109.5
C22 C27A H27D 109.5
C22 C27A H27E 109.5
H27D C27A H27E 109.5
C22 C27A H27F 109.5
H27D C27A H27F 109.5
H27E C27A H27F 109.5
C23 C28A H28D 109.5
C23 C28A H28E 109.5
H28D C28A H28E 109.5
C23 C28A H28F 109.5
H28D C28A H28F 109.5
H28E C28A H28F 109.5
C24 C29A H29D 109.5
C24 C29A H29E 109.5
H29D C29A H29E 109.5
C24 C29A H29F 109.5
H29D C29A H29F 109.5
H29E C29A H29F 109.5
C25 C30A H30D 109.5
C25 C30A H30E 109.5
H30D C30A H30E 109.5
C25 C30A H30F 109.5
H30D C30A H30F 109.5
H30E C30A H30F 109.5
C35 C31 C32 107.8(5)
C35 C31 C36 126.3(5)
C32 C31 C36 125.8(5)
C35 C31 Fe2 70.8(3)
C32 C31 Fe2 69.5(3)
C36 C31 Fe2 127.7(4)
C33 C32 C31 107.8(4)
C33 C32 C37 125.8(4)
C31 C32 C37 126.4(5)
C33 C32 Fe2 70.4(3)
C31 C32 Fe2 70.4(3)
C37 C32 Fe2 127.0(4)
C32 C33 C34 108.1(4)
C32 C33 C38 126.0(5)
C34 C33 C38 125.9(5)
C32 C33 Fe2 69.8(3)
C34 C33 Fe2 69.9(3)
C38 C33 Fe2 127.5(3)
C35 C34 C33 108.2(4)
C35 C34 C39 127.3(5)
C33 C34 C39 124.3(5)
C35 C34 Fe2 71.2(3)
C33 C34 Fe2 70.2(3)
C39 C34 Fe2 127.5(4)
C34 C35 C31 108.1(4)
C34 C35 C40 125.9(5)
C31 C35 C40 126.0(6)
C34 C35 Fe2 69.4(3)
C31 C35 Fe2 69.6(3)
C40 C35 Fe2 128.5(4)
C31 C36 H36A 109.5
C31 C36 H36B 109.5
H36A C36 H36B 109.5
C31 C36 H36C 109.5
H36A C36 H36C 109.5
H36B C36 H36C 109.5
C32 C37 H37A 109.5
C32 C37 H37B 109.5
H37A C37 H37B 109.5
C32 C37 H37C 109.5
H37A C37 H37C 109.5
H37B C37 H37C 109.5
C33 C38 H38A 109.5
C33 C38 H38B 109.5
H38A C38 H38B 109.5
C33 C38 H38C 109.5
H38A C38 H38C 109.5
H38B C38 H38C 109.5
C34 C39 H39A 109.5
C34 C39 H39B 109.5
H39A C39 H39B 109.5
C34 C39 H39C 109.5
H39A C39 H39C 109.5
H39B C39 H39C 109.5
C35 C40 H40A 109.5
C35 C40 H40B 109.5
H40A C40 H40B 109.5
C35 C40 H40C 109.5
H40A C40 H40C 109.5
H40B C40 H40C 109.5
O1 C41 C54 122.3(4)
O1 C41 C42 117.5(4)
C54 C41 C42 120.1(4)
C43 C42 C47 117.9(4)
C43 C42 C41 121.2(4)
C47 C42 C41 120.9(4)
C44 C43 C42 122.5(4)
C44 C43 H43 118.7
C42 C43 H43 118.7
C43 C44 C45 119.3(5)
C43 C44 H44 120.4
C45 C44 H44 120.4
C46 C45 C44 119.6(4)
C46 C45 H45 120.2
C44 C45 H45 120.2
C45 C46 C47 122.4(4)
C45 C46 H46 118.8
C47 C46 H46 118.8
C46 C47 C42 118.0(4)
C46 C47 C48 123.4(4)
C42 C47 C48 118.5(4)
C49 C48 C53 118.5(4)
C49 C48 C47 122.5(4)
C53 C48 C47 119.0(4)
C50 C49 C48 121.7(5)
C50 C49 H49 119.1
C48 C49 H49 119.1
C49 C50 C51 120.2(5)
C49 C50 H50 119.9
C51 C50 H50 119.9
C52 C51 C50 119.3(5)
C52 C51 H51 120.3
C50 C51 H51 120.3
C51 C52 C53 121.7(5)
C51 C52 H52 119.2
C53 C52 H52 119.2
C52 C53 C48 118.6(4)
C52 C53 C54 120.3(4)
C48 C53 C54 121.1(4)
O2 C54 C41 120.4(4)
O2 C54 C53 119.7(4)
C41 C54 C53 119.7(4)
C62 C61 C66 112.9(4)
C62 C61 B1 125.9(4)
C66 C61 B1 120.8(4)
F62 C62 C61 122.1(4)
F62 C62 C63 113.4(4)
C61 C62 C63 124.5(4)
F63 C63 C64 120.4(4)
F63 C63 C62 120.7(4)
C64 C63 C62 118.9(4)
F64 C64 C65 121.7(4)
F64 C64 C63 119.4(4)
C65 C64 C63 118.9(4)
F65 C65 C66 122.0(4)
F65 C65 C64 117.9(4)
C66 C65 C64 120.1(4)
C65 C66 F66 115.2(4)
C65 C66 C61 124.7(4)
F66 C66 C61 120.1(4)
C72 C71 C76 112.6(4)
C72 C71 B1 119.7(4)
C76 C71 B1 127.7(4)
F72 C72 C71 118.8(4)
F72 C72 C73 115.7(4)
C71 C72 C73 125.5(4)
F73 C73 C74 120.5(4)
F73 C73 C72 120.6(4)
C74 C73 C72 118.9(4)
F74 C74 C73 120.7(4)
F74 C74 C75 120.4(4)
C73 C74 C75 118.9(4)
F75 C75 C74 119.4(4)
F75 C75 C76 120.6(4)
C74 C75 C76 120.0(4)
F76 C76 C75 114.7(4)
F76 C76 C71 121.3(4)
C75 C76 C71 124.0(4)
C86 C81 C82 111.2(4)
C86 C81 B1 129.7(4)
C82 C81 B1 118.8(4)
F82 C82 C83 114.5(4)
F82 C82 C81 119.1(4)
C83 C82 C81 126.3(4)
F83 C83 C84 120.2(5)
F83 C83 C82 121.6(5)
C84 C83 C82 118.2(5)
C85 C84 F84 120.3(5)
C85 C84 C83 119.7(5)
F84 C84 C83 120.0(5)
C84 C85 F85 120.3(5)
C84 C85 C86 119.7(5)
F85 C85 C86 120.0(5)
F86 C86 C85 115.2(4)
F86 C86 C81 120.3(4)
C85 C86 C81 124.5(5)
C96 C91 C92 112.8(4)
C96 C91 B2 128.8(4)
C92 C91 B2 118.1(4)
F92 C92 C93 115.8(4)
F92 C92 C91 119.2(4)
C93 C92 C91 124.9(5)
F93 C93 C94 119.4(4)
F93 C93 C92 121.0(5)
C94 C93 C92 119.5(5)
F94 C94 C95 121.3(5)
F94 C94 C93 120.7(5)
C95 C94 C93 118.0(4)
F95 C95 C96 121.4(4)
F95 C95 C94 118.5(4)
C96 C95 C94 120.0(5)
F96 C96 C95 114.3(4)
F96 C96 C91 121.0(4)
C95 C96 C91 124.7(4)
C102 C101 C106 112.5(4)
C102 C101 B2 119.9(4)
C106 C101 B2 127.3(4)
F102 C102 C103 116.2(4)
F102 C102 C101 118.4(4)
C103 C102 C101 125.4(5)
F103 C103 C104 120.7(5)
F103 C103 C102 120.1(5)
C104 C103 C102 119.2(5)
F104 C104 C105 120.5(5)
F104 C104 C103 120.5(5)
C105 C104 C103 119.1(5)
F105 C105 C104 120.0(5)
F105 C105 C106 119.5(5)
C104 C105 C106 120.5(5)
F106 C106 C105 115.9(5)
F106 C106 C101 120.8(4)
C105 C106 C101 123.3(5)
C112 C111 C116 112.7(4)
C112 C111 B2 127.8(4)
C116 C111 B2 119.5(4)
F112 C112 C113 115.2(4)
F112 C112 C111 120.0(4)
C113 C112 C111 124.8(4)
F113 C113 C112 120.5(4)
F113 C113 C114 120.0(4)
C112 C113 C114 119.5(4)
F114 C114 C115 121.2(4)
F114 C114 C113 119.8(4)
C115 C114 C113 118.9(4)
F115 C115 C114 119.3(4)
F115 C115 C116 120.6(4)
C114 C115 C116 120.1(4)
F116 C116 C115 116.9(4)
F116 C116 C111 119.0(4)
C115 C116 C111 124.1(4)

loop_
_geom_bond_atom_site_label_1
_geom_bond_atom_site_label_2
_geom_bond_distance
Fe1 C15 2.083(5)
Fe1 C11 2.085(5)
Fe1 C4 2.089(5)
Fe1 C3 2.090(5)
Fe1 C12 2.091(5)
Fe1 C5 2.101(5)
Fe1 C14 2.104(4)
Fe1 C2 2.108(4)
Fe1 C1 2.116(4)
Fe1 C13 2.117(5)
Fe2 C25 2.081(5)
Fe2 C32 2.089(5)
Fe2 C34 2.092(5)
Fe2 C22 2.093(6)
Fe2 C33 2.096(5)
Fe2 C24 2.097(5)
Fe2 C31 2.100(5)
Fe2 C23 2.101(6)
Fe2 C21 2.102(5)
Fe2 C35 2.116(5)
O2 C54 1.357(5)
O2 B2 1.481(6)
O1 C41 1.366(5)
O1 B1 1.498(6)
B1 C71 1.649(7)
B1 C81 1.663(7)
B1 C61 1.666(7)
B2 C111 1.652(7)
B2 C101 1.655(7)
B2 C91 1.679(7)
C1 C2 1.416(7)
C1 C5 1.429(7)
C1 C6 1.498(6)
C2 C3 1.439(7)
C2 C7 1.499(7)
C3 C4 1.434(7)
C3 C8 1.489(7)
C4 C5 1.430(7)
C4 C9 1.499(7)
C5 C10 1.495(7)
C6 H6A 0.98
C6 H6B 0.98
C6 H6C 0.98
C7 H7A 0.98
C7 H7B 0.98
C7 H7C 0.98
C8 H8A 0.98
C8 H8B 0.98
C8 H8C 0.98
C9 H9A 0.98
C9 H9B 0.98
C9 H9C 0.98
C10 H10A 0.98
C10 H10B 0.98
C10 H10C 0.98
C11 C15 1.425(7)
C11 C12 1.435(7)
C11 C16 1.480(7)
C12 C13 1.436(7)
C12 C17 1.496(7)
C13 C14 1.430(7)
C13 C18 1.487(7)
C14 C15 1.426(7)
C14 C19 1.489(7)
C15 C20 1.505(7)
C16 H16A 0.98
C16 H16B 0.98
C16 H16C 0.98
C17 H17A 0.98
C17 H17B 0.98
C17 H17C 0.98
C18 H18A 0.98
C18 H18B 0.98
C18 H18C 0.98
C19 H19A 0.98
C19 H19B 0.98
C19 H19C 0.98
C20 H20A 0.98
C20 H20B 0.98
C20 H20C 0.98
C21 C22 1.413(8)
C21 C25 1.414(7)
C21 C26 1.513(11)
C21 C26A 1.521(12)
C22 C23 1.416(9)
C22 C27 1.522(10)
C22 C27A 1.528(13)
C23 C24 1.405(9)
C23 C28 1.519(10)
C23 C28A 1.520(12)
C24 C25 1.431(7)
C24 C29A 1.506(12)
C24 C29 1.517(10)
C25 C30 1.509(10)
C25 C30A 1.513(12)
C26 H26A 0.98
C26 H26B 0.98
C26 H26C 0.98
C27 H27A 0.98
C27 H27B 0.98
C27 H27C 0.98
C28 H28A 0.98
C28 H28B 0.98
C28 H28C 0.98
C29 H29A 0.98
C29 H29B 0.98
C29 H29C 0.98
C30 H30A 0.98
C30 H30B 0.98
C30 H30C 0.98
C26A H26D 0.98
C26A H26E 0.98
C26A H26F 0.98
C27A H27D 0.98
C27A H27E 0.98
C27A H27F 0.98
C28A H28D 0.98
C28A H28E 0.98
C28A H28F 0.98
C29A H29D 0.98
C29A H29E 0.98
C29A H29F 0.98
C30A H30D 0.98
C30A H30E 0.98
C30A H30F 0.98
C31 C35 1.429(8)
C31 C32 1.436(7)
C31 C36 1.501(8)
C32 C33 1.424(7)
C32 C37 1.501(7)
C33 C34 1.428(7)
C33 C38 1.495(7)
C34 C35 1.421(8)
C34 C39 1.501(7)
C35 C40 1.494(8)
C36 H36A 0.98
C36 H36B 0.98
C36 H36C 0.98
C37 H37A 0.98
C37 H37B 0.98
C37 H37C 0.98
C38 H38A 0.98
C38 H38B 0.98
C38 H38C 0.98
C39 H39A 0.98
C39 H39B 0.98
C39 H39C 0.98
C40 H40A 0.98
C40 H40B 0.98
C40 H40C 0.98
C41 C54 1.370(6)
C41 C42 1.438(6)
C42 C43 1.411(6)
C42 C47 1.429(6)
C43 C44 1.372(6)
C43 H43 0.95
C44 C45 1.404(7)
C44 H44 0.95
C45 C46 1.373(7)
C45 H45 0.95
C46 C47 1.409(6)
C46 H46 0.95
C47 C48 1.446(6)
C48 C49 1.410(6)
C48 C53 1.417(6)
C49 C50 1.367(7)
C49 H49 0.95
C50 C51 1.399(7)
C50 H50 0.95
C51 C52 1.382(7)
C51 H51 0.95
C52 C53 1.408(7)
C52 H52 0.95
C53 C54 1.445(6)
C61 C62 1.381(6)
C61 C66 1.401(6)
C62 F62 1.352(5)
C62 C63 1.391(7)
C63 F63 1.342(5)
C63 C64 1.381(7)
C64 F64 1.355(5)
C64 C65 1.372(7)
C65 F65 1.355(5)
C65 C66 1.356(6)
C66 F66 1.357(5)
C71 C72 1.380(6)
C71 C76 1.391(6)
C72 F72 1.365(5)
C72 C73 1.382(6)
C73 F73 1.351(5)
C73 C74 1.362(6)
C74 F74 1.352(5)
C74 C75 1.375(6)
C75 F75 1.353(5)
C75 C76 1.377(6)
C76 F76 1.367(5)
C81 C86 1.390(6)
C81 C82 1.393(7)
C82 F82 1.366(5)
C82 C83 1.380(7)
C83 F83 1.341(6)
C83 C84 1.363(8)
C84 C85 1.356(8)
C84 F84 1.358(6)
C85 F85 1.360(6)
C85 C86 1.389(7)
C86 F86 1.363(6)
C91 C96 1.382(7)
C91 C92 1.382(6)
C92 F92 1.361(5)
C92 C93 1.380(7)
C93 F93 1.354(6)
C93 C94 1.377(7)
C94 F94 1.345(5)
C94 C95 1.377(7)
C95 F95 1.355(6)
C95 C96 1.373(6)
C96 F96 1.363(5)
C101 C102 1.390(7)
C101 C106 1.397(7)
C102 F102 1.360(6)
C102 C103 1.372(7)
C103 F103 1.352(6)
C103 C104 1.367(8)
C104 F104 1.349(6)
C104 C105 1.356(8)
C105 F105 1.348(6)
C105 C106 1.390(7)
C106 F106 1.341(6)
C111 C112 1.386(6)
C111 C116 1.401(6)
C112 F112 1.358(5)
C112 C113 1.369(7)
C113 F113 1.355(5)
C113 C114 1.375(7)
C114 F114 1.355(5)
C114 C115 1.359(6)
C115 F115 1.355(5)
C115 C116 1.371(6)
C116 F116 1.351(5)

loop_
_geom_torsion_atom_site_label_1
_geom_torsion_atom_site_label_2
_geom_torsion_atom_site_label_3
_geom_torsion_atom_site_label_4
_geom_torsion
C41 O1 B1 C71 -158.6(4)
C41 O1 B1 C81 89.6(5)
C41 O1 B1 C61 -36.4(5)
C54 O2 B2 C111 2.3(6)
C54 O2 B2 C101 128.5(4)
C54 O2 B2 C91 -120.3(4)
C5 C1 C2 C3 0.2(5)
C6 C1 C2 C3 -178.5(4)
Fe1 C1 C2 C3 59.5(3)
C5 C1 C2 C7 -179.9(4)
C6 C1 C2 C7 1.4(7)
Fe1 C1 C2 C7 -120.6(5)
C5 C1 C2 Fe1 -59.3(3)
C6 C1 C2 Fe1 122.0(5)
C1 C2 C3 C4 -0.3(5)
C7 C2 C3 C4 179.9(4)
Fe1 C2 C3 C4 60.2(3)
C1 C2 C3 C8 176.8(5)
C7 C2 C3 C8 -3.0(8)
Fe1 C2 C3 C8 -122.8(5)
C1 C2 C3 Fe1 -60.4(3)
C7 C2 C3 Fe1 119.7(5)
C2 C3 C4 C5 0.2(5)
C8 C3 C4 C5 -177.0(4)
Fe1 C3 C4 C5 60.8(3)
C2 C3 C4 C9 179.2(4)
C8 C3 C4 C9 2.1(8)
Fe1 C3 C4 C9 -120.1(5)
C2 C3 C4 Fe1 -60.6(3)
C8 C3 C4 Fe1 122.2(5)
C2 C1 C5 C4 -0.1(5)
C6 C1 C5 C4 178.6(4)
Fe1 C1 C5 C4 -59.7(3)
C2 C1 C5 C10 -179.4(4)
C6 C1 C5 C10 -0.7(8)
Fe1 C1 C5 C10 121.0(5)
C2 C1 C5 Fe1 59.7(3)
C6 C1 C5 Fe1 -121.6(4)
C3 C4 C5 C1 -0.1(5)
C9 C4 C5 C1 -179.1(4)
Fe1 C4 C5 C1 60.4(3)
C3 C4 C5 C10 179.2(4)
C9 C4 C5 C10 0.2(8)
Fe1 C4 C5 C10 -120.2(5)
C3 C4 C5 Fe1 -60.5(3)
C9 C4 C5 Fe1 120.4(5)
C15 C11 C12 C13 0.5(5)
C16 C11 C12 C13 -176.8(4)
Fe1 C11 C12 C13 60.7(3)
C15 C11 C12 C17 178.0(4)
C16 C11 C12 C17 0.6(8)
Fe1 C11 C12 C17 -121.9(5)
C15 C11 C12 Fe1 -60.2(3)
C16 C11 C12 Fe1 122.5(5)
C11 C12 C13 C14 -0.2(5)
C17 C12 C13 C14 -177.7(4)
Fe1 C12 C13 C14 59.6(3)
C11 C12 C13 C18 177.3(5)
C17 C12 C13 C18 -0.1(8)
Fe1 C12 C13 C18 -122.8(5)
C11 C12 C13 Fe1 -59.9(3)
C17 C12 C13 Fe1 122.7(5)
C12 C13 C14 C15 -0.2(5)
C18 C13 C14 C15 -177.7(4)
Fe1 C13 C14 C15 59.1(3)
C12 C13 C14 C19 176.2(4)
C18 C13 C14 C19 -1.3(7)
Fe1 C13 C14 C19 -124.5(4)
C12 C13 C14 Fe1 -59.2(3)
C18 C13 C14 Fe1 123.2(5)
C12 C11 C15 C14 -0.6(5)
C16 C11 C15 C14 176.8(4)
Fe1 C11 C15 C14 -60.9(3)
C12 C11 C15 C20 -176.0(5)
C16 C11 C15 C20 1.3(8)
Fe1 C11 C15 C20 123.7(5)
C12 C11 C15 Fe1 60.3(3)
C16 C11 C15 Fe1 -122.3(5)
C13 C14 C15 C11 0.5(5)
C19 C14 C15 C11 -175.9(4)
Fe1 C14 C15 C11 60.4(3)
C13 C14 C15 C20 176.0(4)
C19 C14 C15 C20 -0.4(7)
Fe1 C14 C15 C20 -124.1(5)
C13 C14 C15 Fe1 -59.9(3)
C19 C14 C15 Fe1 123.7(4)
C25 C21 C22 C23 1.2(7)
C26 C21 C22 C23 176.4(13)
C26A C21 C22 C23 -167.6(18)
Fe2 C21 C22 C23 60.8(4)
C25 C21 C22 C27 175.0(13)
C26 C21 C22 C27 -10.(2)
Fe2 C21 C22 C27 -125.5(14)
C25 C21 C22 C27A -176.6(15)
C26A C21 C22 C27A 15.(3)
Fe2 C21 C22 C27A -117.1(15)
C25 C21 C22 Fe2 -59.5(4)
C26 C21 C22 Fe2 115.6(13)
C26A C21 C22 Fe2 131.6(18)
C21 C22 C23 C24 -0.8(7)
C27 C22 C23 C24 -175.3(11)
C27A C22 C23 C24 176.(2)
Fe2 C22 C23 C24 60.0(4)
C21 C22 C23 C28 175.6(14)
C27 C22 C23 C28 1.1(19)
Fe2 C22 C23 C28 -123.6(15)
C21 C22 C23 C28A -176.9(17)
C27A C22 C23 C28A 0.(3)
Fe2 C22 C23 C28A -116.1(17)
C21 C22 C23 Fe2 -60.8(4)
C27 C22 C23 Fe2 124.7(12)
C27A C22 C23 Fe2 116.(2)
C22 C23 C24 C25 0.1(6)
C28 C23 C24 C25 -176.9(12)
C28A C23 C24 C25 175.(2)
Fe2 C23 C24 C25 59.9(4)
C22 C23 C24 C29A 178.9(12)
C28A C23 C24 C29A -6.(3)
Fe2 C23 C24 C29A -121.3(11)
C22 C23 C24 C29 178.3(13)
C28 C23 C24 C29 1.3(19)
Fe2 C23 C24 C29 -121.9(14)
C22 C23 C24 Fe2 -59.8(4)
C28 C23 C24 Fe2 123.2(12)
C28A C23 C24 Fe2 115.(2)
C22 C21 C25 C24 -1.2(6)
C26 C21 C25 C24 -176.2(13)
C26A C21 C25 C24 168.3(17)
Fe2 C21 C25 C24 -61.1(4)
C22 C21 C25 C30 178.5(14)
C26 C21 C25 C30 3.5(18)
Fe2 C21 C25 C30 118.7(14)
C22 C21 C25 C30A -168.(2)
C26A C21 C25 C30A 2.(3)
Fe2 C21 C25 C30A 132.(2)
C22 C21 C25 Fe2 59.9(4)
C26 C21 C25 Fe2 -115.2(13)
C26A C21 C25 Fe2 -130.6(17)
C23 C24 C25 C21 0.7(6)
C29A C24 C25 C21 -177.8(15)
C29 C24 C25 C21 -177.8(11)
Fe2 C24 C25 C21 61.4(4)
C23 C24 C25 C30 -179.0(15)
C29 C24 C25 C30 2.5(19)
Fe2 C24 C25 C30 -118.3(15)
C23 C24 C25 C30A 168.(2)
C29A C24 C25 C30A -11.(3)
Fe2 C24 C25 C30A -132.(2)
C23 C24 C25 Fe2 -60.7(4)
C29A C24 C25 Fe2 120.8(15)
C29 C24 C25 Fe2 120.8(11)
C35 C31 C32 C33 0.1(6)
C36 C31 C32 C33 176.9(5)
Fe2 C31 C32 C33 -60.7(3)
C35 C31 C32 C37 -177.1(5)
C36 C31 C32 C37 -0.3(9)
Fe2 C31 C32 C37 122.1(5)
C35 C31 C32 Fe2 60.8(4)
C36 C31 C32 Fe2 -122.4(6)
C31 C32 C33 C34 1.0(6)
C37 C32 C33 C34 178.2(5)
Fe2 C32 C33 C34 -59.7(4)
C31 C32 C33 C38 -177.0(5)
C37 C32 C33 C38 0.2(8)
Fe2 C32 C33 C38 122.3(5)
C31 C32 C33 Fe2 60.7(4)
C37 C32 C33 Fe2 -122.1(5)
C32 C33 C34 C35 -1.7(6)
C38 C33 C34 C35 176.3(5)
Fe2 C33 C34 C35 -61.3(4)
C32 C33 C34 C39 -177.9(5)
C38 C33 C34 C39 0.2(8)
Fe2 C33 C34 C39 122.5(5)
C32 C33 C34 Fe2 59.6(3)
C38 C33 C34 Fe2 -122.3(5)
C33 C34 C35 C31 1.7(6)
C39 C34 C35 C31 177.8(5)
Fe2 C34 C35 C31 -59.0(4)
C33 C34 C35 C40 -176.0(5)
C39 C34 C35 C40 0.0(9)
Fe2 C34 C35 C40 123.2(6)
C33 C34 C35 Fe2 60.7(4)
C39 C34 C35 Fe2 -123.2(6)
C32 C31 C35 C34 -1.1(6)
C36 C31 C35 C34 -178.0(5)
Fe2 C31 C35 C34 58.9(4)
C32 C31 C35 C40 176.7(5)
C36 C31 C35 C40 -0.2(9)
Fe2 C31 C35 C40 -123.4(6)
C32 C31 C35 Fe2 -60.0(4)
C36 C31 C35 Fe2 123.2(6)
B1 O1 C41 C54 88.4(5)
B1 O1 C41 C42 -93.2(5)
O1 C41 C42 C43 -7.4(6)
C54 C41 C42 C43 171.1(4)
O1 C41 C42 C47 173.8(4)
C54 C41 C42 C47 -7.8(6)
C47 C42 C43 C44 -5.8(6)
C41 C42 C43 C44 175.3(4)
C42 C43 C44 C45 2.0(7)
C43 C44 C45 C46 2.1(7)
C44 C45 C46 C47 -2.2(7)
C45 C46 C47 C42 -1.7(7)
C45 C46 C47 C48 -179.1(4)
C43 C42 C47 C46 5.5(6)
C41 C42 C47 C46 -175.7(4)
C43 C42 C47 C48 -177.0(4)
C41 C42 C47 C48 1.9(6)
C46 C47 C48 C49 -1.1(7)
C42 C47 C48 C49 -178.5(4)
C46 C47 C48 C53 178.9(4)
C42 C47 C48 C53 1.5(6)
C53 C48 C49 C50 -2.0(7)
C47 C48 C49 C50 178.0(4)
C48 C49 C50 C51 0.8(8)
C49 C50 C51 C52 -0.2(8)
C50 C51 C52 C53 0.8(7)
C51 C52 C53 C48 -2.0(7)
C51 C52 C53 C54 179.8(4)
C49 C48 C53 C52 2.6(6)
C47 C48 C53 C52 -177.5(4)
C49 C48 C53 C54 -179.3(4)
C47 C48 C53 C54 0.7(6)
B2 O2 C54 C41 116.3(5)
B2 O2 C54 C53 -68.6(5)
O1 C41 C54 O2 3.4(6)
C42 C41 C54 O2 -175.0(4)
O1 C41 C54 C53 -171.7(4)
C42 C41 C54 C53 9.9(6)
C52 C53 C54 O2 -3.5(6)
C48 C53 C54 O2 178.4(4)
C52 C53 C54 C41 171.6(4)
C48 C53 C54 C41 -6.5(6)
O1 B1 C61 C62 -109.0(5)
C71 B1 C61 C62 11.1(6)
C81 B1 C61 C62 126.9(5)
O1 B1 C61 C66 63.9(5)
C71 B1 C61 C66 -175.9(4)
C81 B1 C61 C66 -60.1(5)
C66 C61 C62 F62 176.8(4)
B1 C61 C62 F62 -9.8(7)
C66 C61 C62 C63 -2.1(6)
B1 C61 C62 C63 171.3(4)
F62 C62 C63 F63 0.8(6)
C61 C62 C63 F63 179.8(4)
F62 C62 C63 C64 -178.0(4)
C61 C62 C63 C64 1.0(7)
F63 C63 C64 F64 2.3(7)
C62 C63 C64 F64 -179.0(4)
F63 C63 C64 C65 -178.9(4)
C62 C63 C64 C65 -0.1(7)
F64 C64 C65 F65 -0.4(7)
C63 C64 C65 F65 -179.3(4)
F64 C64 C65 C66 179.4(4)
C63 C64 C65 C66 0.6(7)
F65 C65 C66 F66 -3.6(6)
C64 C65 C66 F66 176.6(4)
F65 C65 C66 C61 177.8(4)
C64 C65 C66 C61 -2.0(7)
C62 C61 C66 C65 2.7(7)
B1 C61 C66 C65 -171.1(4)
C62 C61 C66 F66 -175.9(4)
B1 C61 C66 F66 10.3(6)
O1 B1 C71 C72 -176.2(4)
C81 B1 C71 C72 -59.5(5)
C61 B1 C71 C72 62.9(5)
O1 B1 C71 C76 1.4(6)
C81 B1 C71 C76 118.2(5)
C61 B1 C71 C76 -119.5(5)
C76 C71 C72 F72 -178.5(4)
B1 C71 C72 F72 -0.4(6)
C76 C71 C72 C73 3.8(7)
B1 C71 C72 C73 -178.2(4)
F72 C72 C73 F73 -1.1(6)
C71 C72 C73 F73 176.6(4)
F72 C72 C73 C74 -178.9(4)
C71 C72 C73 C74 -1.1(7)
F73 C73 C74 F74 -0.4(6)
C72 C73 C74 F74 177.4(4)
F73 C73 C74 C75 179.8(4)
C72 C73 C74 C75 -2.5(7)
F74 C74 C75 F75 2.2(6)
C73 C74 C75 F75 -177.9(4)
F74 C74 C75 C76 -176.9(4)
C73 C74 C75 C76 2.9(7)
F75 C75 C76 F76 1.6(6)
C74 C75 C76 F76 -179.3(4)
F75 C75 C76 C71 -179.0(4)
C74 C75 C76 C71 0.1(7)
C72 C71 C76 F76 176.1(4)
B1 C71 C76 F76 -1.8(7)
C72 C71 C76 C75 -3.3(7)
B1 C71 C76 C75 178.9(4)
O1 B1 C81 C86 -129.5(5)
C71 B1 C81 C86 115.2(5)
C61 B1 C81 C86 -5.8(7)
O1 B1 C81 C82 56.9(5)
C71 B1 C81 C82 -58.4(5)
C61 B1 C81 C82 -179.4(4)
C86 C81 C82 F82 -177.5(4)
B1 C81 C82 F82 -2.8(6)
C86 C81 C82 C83 3.8(7)
B1 C81 C82 C83 178.6(5)
F82 C82 C83 F83 2.2(7)
C81 C82 C83 F83 -179.1(5)
F82 C82 C83 C84 -178.8(5)
C81 C82 C83 C84 0.0(8)
F83 C83 C84 C85 176.6(5)
C82 C83 C84 C85 -2.4(8)
F83 C83 C84 F84 -0.9(8)
C82 C83 C84 F84 -180.0(5)
F84 C84 C85 F85 0.7(8)
C83 C84 C85 F85 -176.8(5)
F84 C84 C85 C86 178.3(5)
C83 C84 C85 C86 0.8(8)
C84 C85 C86 F86 -176.5(5)
F85 C85 C86 F86 1.1(7)
C84 C85 C86 C81 3.7(8)
F85 C85 C86 C81 -178.8(4)
C82 C81 C86 F86 174.5(4)
B1 C81 C86 F86 0.5(7)
C82 C81 C86 C85 -5.6(7)
B1 C81 C86 C85 -179.6(5)
O2 B2 C91 C96 136.8(5)
C111 B2 C91 C96 14.5(6)
C101 B2 C91 C96 -106.1(5)
O2 B2 C91 C92 -49.2(5)
C111 B2 C91 C92 -171.5(4)
C101 B2 C91 C92 67.9(5)
C96 C91 C92 F92 174.1(4)
B2 C91 C92 F92 -0.8(6)
C96 C91 C92 C93 -2.1(7)
B2 C91 C92 C93 -177.0(4)
F92 C92 C93 F93 2.2(6)
C91 C92 C93 F93 178.6(4)
F92 C92 C93 C94 -175.8(4)
C91 C92 C93 C94 0.6(7)
F93 C93 C94 F94 1.6(7)
C92 C93 C94 F94 179.6(4)
F93 C93 C94 C95 -177.4(4)
C92 C93 C94 C95 0.6(7)
F94 C94 C95 F95 -0.3(7)
C93 C94 C95 F95 178.8(4)
F94 C94 C95 C96 -179.2(4)
C93 C94 C95 C96 -0.2(7)
F95 C95 C96 F96 -0.7(6)
C94 C95 C96 F96 178.2(4)
F95 C95 C96 C91 179.5(4)
C94 C95 C96 C91 -1.6(7)
C92 C91 C96 F96 -177.1(4)
B2 C91 C96 F96 -2.9(7)
C92 C91 C96 C95 2.6(7)
B2 C91 C96 C95 176.8(4)
O2 B2 C101 C102 176.7(4)
C111 B2 C101 C102 -58.2(6)
C91 B2 C101 C102 61.3(5)
O2 B2 C101 C106 2.9(7)
C111 B2 C101 C106 128.0(5)
C91 B2 C101 C106 -112.5(5)
C106 C101 C102 F102 179.5(4)
B2 C101 C102 F102 4.8(6)
C106 C101 C102 C103 0.5(7)
B2 C101 C102 C103 -174.2(4)
F102 C102 C103 F103 0.0(7)
C101 C102 C103 F103 179.0(4)
F102 C102 C103 C104 179.9(4)
C101 C102 C103 C104 -1.1(8)
F103 C103 C104 F104 1.2(8)
C102 C103 C104 F104 -178.8(4)
F103 C103 C104 C105 -179.6(5)
C102 C103 C104 C105 0.4(8)
F104 C104 C105 F105 0.1(8)
C103 C104 C105 F105 -179.1(5)
F104 C104 C105 C106 179.9(5)
C103 C104 C105 C106 0.7(8)
F105 C105 C106 F106 -0.1(7)
C104 C105 C106 F106 -179.9(5)
F105 C105 C106 C101 178.4(5)
C104 C105 C106 C101 -1.4(8)
C102 C101 C106 F106 179.2(4)
B2 C101 C106 F106 -6.6(7)
C102 C101 C106 C105 0.8(7)
B2 C101 C106 C105 175.0(5)
O2 B2 C111 C112 110.6(5)
C101 B2 C111 C112 -14.5(6)
C91 B2 C111 C112 -128.4(5)
O2 B2 C111 C116 -65.2(5)
C101 B2 C111 C116 169.7(4)
C91 B2 C111 C116 55.7(5)
C116 C111 C112 F112 177.9(4)
B2 C111 C112 F112 1.9(7)
C116 C111 C112 C113 -1.1(7)
B2 C111 C112 C113 -177.1(4)
F112 C112 C113 F113 0.9(6)
C111 C112 C113 F113 179.9(4)
F112 C112 C113 C114 -178.4(4)
C111 C112 C113 C114 0.7(7)
F113 C113 C114 F114 -0.9(7)
C112 C113 C114 F114 178.4(4)
F113 C113 C114 C115 -179.2(4)
C112 C113 C114 C115 0.1(7)
F114 C114 C115 F115 1.2(7)
C113 C114 C115 F115 179.6(4)
F114 C114 C115 C116 -178.5(4)
C113 C114 C115 C116 -0.2(7)
F115 C115 C116 F116 1.6(6)
C114 C115 C116 F116 -178.6(4)
F115 C115 C116 C111 179.9(4)
C114 C115 C116 C111 -0.3(7)
C112 C111 C116 F116 179.2(4)
B2 C111 C116 F116 -4.4(6)
C112 C111 C116 C115 0.9(6)
B2 C111 C116 C115 177.3(4)
